data_7040674
loop_
_publ_author_name
'Poropudas, Merja J.'
'Rautiainen, J. Mikko'
'Oilunkaniemi, Raija'
'Laitinen, Risto S.'

_publ_section_title
;
 Synthesis, characterization, and ligand behaviour of a new ditelluroether
 (C10H7)Te(CH2)4Te(C10H7) and the concurrently formed ionic
 [(C10H7)Te(CH2)4]Br.
;
_journal_issue 43
_journal_name_full 'Dalton transactions (Cambridge, England : 2003)'
_journal_page_first 17206
_journal_page_last 17215
_journal_paper_doi 10.1039/c6dt02599d
_journal_volume 45
_journal_year 2016
_chemical_formula_sum 'C48 H44 Br2 Cu2 Te4'
_chemical_formula_weight 1418.13
_chemical_name_systematic
;
Bis{(mu-bromido)[mu-(1,4-bis(1-naphthyltelluro)butane]copper}
;
_chemical_properties_physical ', Air-sensitive,Moisture-sensitive'
_space_group_crystal_system triclinic
_space_group_IT_number 2
_space_group_name_Hall '-P 1'
_space_group_name_H-M_alt 'P -1'
_symmetry_space_group_name_Hall '-P 1'
_symmetry_space_group_name_H-M 'P -1'
_atom_sites_solution_hydrogens geom
_atom_sites_solution_primary direct
_atom_sites_solution_secondary difmap
_audit_creation_method SHELXL-2013
_audit_update_record
;
2016-09-05 deposited with the CCDC.
2016-09-19 downloaded from the CCDC.
;
_cell_angle_alpha 91.048(5)
_cell_angle_beta 101.586(5)
_cell_angle_gamma 106.987(5)
_cell_formula_units_Z 1
_cell_length_a 7.425(5)
_cell_length_b 11.072(5)
_cell_length_c 14.288(5)
_cell_measurement_reflns_used 3062
_cell_measurement_temperature 150(2)
_cell_measurement_theta_max 24.999
_cell_measurement_theta_min 2.938
_cell_volume 1096.8(10)
_computing_cell_refinement 'DENZO-SMN (Otwinowski & Minor, 1997)'
_computing_data_collection 'COLLECT (Bruker, 2008)'
_computing_data_reduction 'DENZO-SMN (Otwinowski & Minor, 1997)'
_computing_molecular_graphics 'DIAMOND (Brandenburg, 2006)'
_computing_publication_material 'WinGX (Farrugia, 1999)'
_computing_structure_refinement 'SHELXL-2013 (Sheldrick, 2013)'
_computing_structure_solution 'SHELXS-2013 (Sheldrick, 2013)'
_diffrn_ambient_temperature 150(2)
_diffrn_measured_fraction_theta_full 0.914
_diffrn_measured_fraction_theta_max 0.938
_diffrn_measurement_device_type 'Bruker Nonius Kappaccd'
_diffrn_measurement_method '\f scans, and \w scans with \k offsets'
_diffrn_radiation_type MoK\a
_diffrn_radiation_wavelength 0.71073
_diffrn_reflns_av_R_equivalents 0.0641
_diffrn_reflns_av_unetI/netI 0.0480
_diffrn_reflns_Laue_measured_fraction_full 0.914
_diffrn_reflns_Laue_measured_fraction_max 0.938
_diffrn_reflns_limit_h_max 8
_diffrn_reflns_limit_h_min -8
_diffrn_reflns_limit_k_max 13
_diffrn_reflns_limit_k_min -13
_diffrn_reflns_limit_l_max 16
_diffrn_reflns_limit_l_min -16
_diffrn_reflns_number 12420
_diffrn_reflns_point_group_measured_fraction_full 0.914
_diffrn_reflns_point_group_measured_fraction_max 0.938
_diffrn_reflns_theta_full 25.242
_diffrn_reflns_theta_max 24.999
_diffrn_reflns_theta_min 2.938
_diffrn_source 'fine-focus sealed tube'
_exptl_absorpt_coefficient_mu 5.432
_exptl_absorpt_correction_T_max 0.9719
_exptl_absorpt_correction_T_min 0.7620
_exptl_absorpt_correction_type multi-scan
_exptl_absorpt_process_details 'XPREP in SHELXTL (Sheldrick 2008)'
_exptl_crystal_colour colourless
_exptl_crystal_density_diffrn 2.147
_exptl_crystal_description plate
_exptl_crystal_F_000 668
_exptl_crystal_recrystallization_method 'Re-crystallisation from solvent: dichloromethane'
_exptl_crystal_size_max 0.150
_exptl_crystal_size_mid 0.100
_exptl_crystal_size_min 0.010
_refine_diff_density_max 0.961
_refine_diff_density_min -0.737
_refine_diff_density_rms 0.229
_refine_ls_extinction_coef 0.0035(4)
_refine_ls_extinction_expression Fc^*^=kFc[1+0.001xFc^2^\l^3^/sin(2\q)]^-1/4^
_refine_ls_extinction_method SHELXL
_refine_ls_goodness_of_fit_ref 1.103
_refine_ls_hydrogen_treatment constr
_refine_ls_matrix_type full
_refine_ls_number_parameters 254
_refine_ls_number_reflns 3619
_refine_ls_number_restraints 0
_refine_ls_restrained_S_all 1.103
_refine_ls_R_factor_all 0.0529
_refine_ls_R_factor_gt 0.0382
_refine_ls_shift/su_max 0.001
_refine_ls_shift/su_mean 0.000
_refine_ls_structure_factor_coef Fsqd
_refine_ls_weighting_details 'w=1/[\s^2^(Fo^2^)+(0.0275P)^2^+4.8143P] where P=(Fo^2^+2Fc^2^)/3'
_refine_ls_weighting_scheme calc
_refine_ls_wR_factor_gt 0.0798
_refine_ls_wR_factor_ref 0.0852
_reflns_Friedel_coverage 0.000
_reflns_number_gt 3062
_reflns_number_total 3619
_reflns_threshold_expression 'I > 2\s(I)'
_cod_data_source_file c6dt02599d9.cif
_cod_data_source_block cmpd3a
_cod_depositor_comments 'Adding full bibliography for 7040672--7040677.cif.'
_cod_database_code 7040674
_shelx_space_group_comment
;
The symmetry employed for this shelxl refinement is uniquely defined
by the following loop, which should always be used as a source of
symmetry information in preference to the above space-group names.
They are only intended as comments.
;
_shelx_estimated_absorpt_t_min 0.496
_shelx_estimated_absorpt_t_max 0.948
_shelxl_version_number 2013-4

loop_
_space_group_symop_operation_xyz
'x, y, z'
'-x, -y, -z'

loop_
_atom_site_label
_atom_site_type_symbol
_atom_site_fract_x
_atom_site_fract_y
_atom_site_fract_z
_atom_site_U_iso_or_equiv
_atom_site_adp_type
_atom_site_occupancy
_atom_site_site_symmetry_order
_atom_site_calc_flag
_atom_site_refinement_flags_posn
_atom_site_refinement_flags_adp
Cu1 Cu 0.43588(12) 0.56202(7) 0.58080(6) 0.0276(2) Uani 1 1 d . .
Te2 Te 0.58829(6) 0.21396(4) 0.45645(3) 0.02346(15) Uani 1 1 d . .
Te1 Te 0.26340(6) 0.46861(4) 0.71272(3) 0.02579(15) Uani 1 1 d . .
Br1 Br 0.76695(10) 0.55991(6) 0.57420(5) 0.02756(19) Uani 1 1 d . .
C1 C 0.1064(9) 0.2779(6) 0.6476(5) 0.0285(16) Uani 1 1 d . .
H1A H -0.0145 0.2479 0.6711 0.034 Uiso 1 1 calc R U
H1B H 0.0704 0.2815 0.5773 0.034 Uiso 1 1 calc R U
C2 C 0.2168(10) 0.1817(6) 0.6676(5) 0.0312(16) Uani 1 1 d . .
H2A H 0.1271 0.0961 0.6450 0.037 Uiso 1 1 calc R U
H2B H 0.2625 0.1834 0.7378 0.037 Uiso 1 1 calc R U
C3 C 0.3908(10) 0.2040(6) 0.6201(5) 0.0243(14) Uani 1 1 d . .
H3A H 0.4554 0.2963 0.6227 0.029 Uiso 1 1 calc R U
H3B H 0.4842 0.1651 0.6569 0.029 Uiso 1 1 calc R U
C4 C 0.3352(10) 0.1494(6) 0.5165(5) 0.0273(15) Uani 1 1 d . .
H4A H 0.2296 0.1787 0.4803 0.033 Uiso 1 1 calc R U
H4B H 0.2907 0.0556 0.5132 0.033 Uiso 1 1 calc R U
C10 C 0.4747(10) 0.4217(6) 0.8176(5) 0.0264(15) Uani 1 1 d . .
C11 C 0.6593(9) 0.4573(6) 0.8068(5) 0.0277(15) Uani 1 1 d . .
H11 H 0.6876 0.4967 0.7508 0.033 Uiso 1 1 calc R U
C12 C 0.8105(10) 0.4382(7) 0.8751(5) 0.0343(17) Uani 1 1 d . .
H12 H 0.9380 0.4625 0.8644 0.041 Uiso 1 1 calc R U
C13 C 0.7732(11) 0.3844(7) 0.9570(6) 0.0358(18) Uani 1 1 d . .
H13 H 0.8756 0.3725 1.0039 0.043 Uiso 1 1 calc R U
C14 C 0.5827(10) 0.3463(6) 0.9727(5) 0.0292(16) Uani 1 1 d . .
C15 C 0.5428(11) 0.2900(7) 1.0570(5) 0.0328(17) Uani 1 1 d . .
H15 H 0.6451 0.2790 1.1045 0.039 Uiso 1 1 calc R U
C16 C 0.3575(12) 0.2508(7) 1.0711(5) 0.0374(18) Uani 1 1 d . .
H16 H 0.3315 0.2131 1.1281 0.045 Uiso 1 1 calc R U
C17 C 0.2085(11) 0.2669(7) 1.0013(5) 0.0338(17) Uani 1 1 d . .
H17 H 0.0805 0.2390 1.0112 0.041 Uiso 1 1 calc R U
C18 C 0.2404(10) 0.3213(7) 0.9193(5) 0.0292(16) Uani 1 1 d . .
H18 H 0.1353 0.3311 0.8731 0.035 Uiso 1 1 calc R U
C19 C 0.4306(9) 0.3637(6) 0.9023(5) 0.0236(14) Uani 1 1 d . .
C20 C 0.4834(9) 0.0986(6) 0.3245(4) 0.0198(13) Uani 1 1 d . .
C21 C 0.2931(9) 0.0244(6) 0.2995(5) 0.0244(14) Uani 1 1 d . .
H21 H 0.2065 0.0280 0.3394 0.029 Uiso 1 1 calc R U
C22 C 0.2278(10) -0.0568(6) 0.2141(5) 0.0290(16) Uani 1 1 d . .
H22 H 0.0966 -0.1073 0.1971 0.035 Uiso 1 1 calc R U
C23 C 0.3493(10) -0.0643(6) 0.1555(5) 0.0262(15) Uani 1 1 d . .
H23 H 0.3023 -0.1200 0.0987 0.031 Uiso 1 1 calc R U
C24 C 0.5453(9) 0.0108(6) 0.1792(5) 0.0229(14) Uani 1 1 d . .
C25 C 0.6738(10) 0.0051(6) 0.1209(5) 0.0266(15) Uani 1 1 d . .
H25 H 0.6301 -0.0514 0.0646 0.032 Uiso 1 1 calc R U
C26 C 0.8616(10) 0.0801(7) 0.1441(5) 0.0325(17) Uani 1 1 d . .
H26 H 0.9472 0.0741 0.1043 0.039 Uiso 1 1 calc R U
C27 C 0.9291(10) 0.1656(7) 0.2258(5) 0.0306(16) Uani 1 1 d . .
H27 H 1.0587 0.2191 0.2400 0.037 Uiso 1 1 calc R U
C28 C 0.8089(9) 0.1719(6) 0.2849(5) 0.0259(15) Uani 1 1 d . .
H28 H 0.8571 0.2288 0.3410 0.031 Uiso 1 1 calc R U
C29 C 0.6144(9) 0.0959(6) 0.2646(5) 0.0193(13) Uani 1 1 d . .

loop_
_atom_site_aniso_label
_atom_site_aniso_U_11
_atom_site_aniso_U_22
_atom_site_aniso_U_33
_atom_site_aniso_U_23
_atom_site_aniso_U_13
_atom_site_aniso_U_12
Cu1 0.0310(5) 0.0208(4) 0.0290(5) 0.0036(3) 0.0085(4) 0.0036(3)
Te2 0.0280(3) 0.0189(2) 0.0222(2) -0.00103(17) 0.00393(19) 0.00619(18)
Te1 0.0276(3) 0.0260(3) 0.0263(3) 0.00593(18) 0.0084(2) 0.00992(19)
Br1 0.0266(4) 0.0261(4) 0.0262(4) 0.0003(3) 0.0050(3) 0.0028(3)
C1 0.021(3) 0.026(4) 0.037(4) 0.006(3) 0.012(3) 0.001(3)
C2 0.040(4) 0.018(3) 0.031(4) 0.003(3) 0.007(3) 0.001(3)
C3 0.030(4) 0.017(3) 0.025(3) 0.001(3) 0.005(3) 0.006(3)
C4 0.032(4) 0.021(4) 0.031(4) 0.003(3) 0.013(3) 0.006(3)
C10 0.028(4) 0.025(4) 0.029(4) 0.000(3) 0.008(3) 0.012(3)
C11 0.027(4) 0.025(4) 0.027(4) 0.000(3) 0.008(3) 0.001(3)
C12 0.021(4) 0.034(4) 0.045(5) -0.003(3) 0.007(4) 0.004(3)
C13 0.033(4) 0.031(4) 0.040(4) 0.000(3) -0.001(4) 0.011(3)
C14 0.036(4) 0.019(4) 0.032(4) -0.005(3) 0.005(3) 0.008(3)
C15 0.043(5) 0.030(4) 0.025(4) -0.003(3) 0.001(4) 0.017(3)
C16 0.056(5) 0.039(4) 0.028(4) 0.010(3) 0.018(4) 0.024(4)
C17 0.037(4) 0.028(4) 0.041(4) 0.002(3) 0.017(4) 0.012(3)
C18 0.029(4) 0.034(4) 0.031(4) 0.004(3) 0.007(3) 0.019(3)
C19 0.027(4) 0.021(3) 0.024(4) 0.004(3) 0.006(3) 0.009(3)
C20 0.023(3) 0.015(3) 0.022(3) 0.001(2) 0.004(3) 0.007(3)
C21 0.024(3) 0.028(4) 0.023(3) 0.002(3) 0.007(3) 0.008(3)
C22 0.023(4) 0.023(4) 0.030(4) -0.001(3) -0.004(3) -0.002(3)
C23 0.036(4) 0.023(4) 0.021(3) 0.001(3) 0.009(3) 0.008(3)
C24 0.030(4) 0.022(3) 0.019(3) 0.004(3) 0.007(3) 0.011(3)
C25 0.042(4) 0.019(3) 0.024(4) 0.005(3) 0.013(3) 0.015(3)
C26 0.033(4) 0.040(4) 0.033(4) 0.009(3) 0.016(3) 0.017(3)
C27 0.020(3) 0.031(4) 0.038(4) 0.007(3) 0.007(3) 0.003(3)
C28 0.023(4) 0.024(4) 0.028(4) 0.007(3) 0.002(3) 0.006(3)
C29 0.017(3) 0.015(3) 0.026(3) 0.005(3) 0.001(3) 0.007(2)

loop_
_atom_type_symbol
_atom_type_description
_atom_type_scat_dispersion_real
_atom_type_scat_dispersion_imag
_atom_type_scat_source
C C 0.0033 0.0016 'International Tables Vol C Tables 4.2.6.8 and 6.1.1.4'
H H 0.0000 0.0000 'International Tables Vol C Tables 4.2.6.8 and 6.1.1.4'
Cu Cu 0.3201 1.2651 'International Tables Vol C Tables 4.2.6.8 and 6.1.1.4'
Te Te -0.5308 1.6751 'International Tables Vol C Tables 4.2.6.8 and 6.1.1.4'
Br Br -0.2901 2.4595 'International Tables Vol C Tables 4.2.6.8 and 6.1.1.4'

loop_
_geom_angle_atom_site_label_1
_geom_angle_atom_site_label_2
_geom_angle_atom_site_label_3
_geom_angle
_geom_angle_site_symmetry_1
_geom_angle_site_symmetry_3
Br1 Cu1 Br1 103.29(4) . 2_666
Br1 Cu1 Te1 123.69(4) . .
Br1 Cu1 Te1 106.26(5) 2_666 .
Br1 Cu1 Te2 107.76(3) . 2_666
Br1 Cu1 Te2 99.08(4) 2_666 2_666
Te1 Cu1 Te2 113.36(4) . 2_666
C20 Te2 C4 98.6(2) . .
C20 Te2 Cu1 106.89(16) . 2_666
C4 Te2 Cu1 98.05(18) . 2_666
C10 Te1 C1 98.0(3) . .
C10 Te1 Cu1 105.66(19) . .
C1 Te1 Cu1 100.75(19) . .
Cu1 Br1 Cu1 76.71(4) . 2_666
C2 C1 Te1 114.7(5) . .
C2 C1 H1A 108.6 . .
Te1 C1 H1A 108.6 . .
C2 C1 H1B 108.6 . .
Te1 C1 H1B 108.6 . .
H1A C1 H1B 107.6 . .
C1 C2 C3 114.5(6) . .
C1 C2 H2A 108.6 . .
C3 C2 H2A 108.6 . .
C1 C2 H2B 108.6 . .
C3 C2 H2B 108.6 . .
H2A C2 H2B 107.6 . .
C4 C3 C2 112.9(6) . .
C4 C3 H3A 109.0 . .
C2 C3 H3A 109.0 . .
C4 C3 H3B 109.0 . .
C2 C3 H3B 109.0 . .
H3A C3 H3B 107.8 . .
C3 C4 Te2 107.4(4) . .
C3 C4 H4A 110.2 . .
Te2 C4 H4A 110.2 . .
C3 C4 H4B 110.2 . .
Te2 C4 H4B 110.2 . .
H4A C4 H4B 108.5 . .
C11 C10 C19 119.3(7) . .
C11 C10 Te1 118.3(5) . .
C19 C10 Te1 122.2(5) . .
C10 C11 C12 122.6(7) . .
C10 C11 H11 118.7 . .
C12 C11 H11 118.7 . .
C13 C12 C11 119.5(7) . .
C13 C12 H12 120.3 . .
C11 C12 H12 120.3 . .
C12 C13 C14 120.5(7) . .
C12 C13 H13 119.7 . .
C14 C13 H13 119.7 . .
C19 C14 C15 119.7(7) . .
C19 C14 C13 119.5(7) . .
C15 C14 C13 120.8(7) . .
C16 C15 C14 120.7(7) . .
C16 C15 H15 119.7 . .
C14 C15 H15 119.7 . .
C15 C16 C17 119.4(7) . .
C15 C16 H16 120.3 . .
C17 C16 H16 120.3 . .
C18 C17 C16 122.0(7) . .
C18 C17 H17 119.0 . .
C16 C17 H17 119.0 . .
C17 C18 C19 120.3(7) . .
C17 C18 H18 119.8 . .
C19 C18 H18 119.8 . .
C14 C19 C18 118.0(6) . .
C14 C19 C10 118.7(6) . .
C18 C19 C10 123.4(6) . .
C21 C20 C29 120.8(6) . .
C21 C20 Te2 120.3(5) . .
C29 C20 Te2 118.8(4) . .
C20 C21 C22 119.7(6) . .
C20 C21 H21 120.1 . .
C22 C21 H21 120.1 . .
C23 C22 C21 121.4(6) . .
C23 C22 H22 119.3 . .
C21 C22 H22 119.3 . .
C22 C23 C24 120.2(6) . .
C22 C23 H23 119.9 . .
C24 C23 H23 119.9 . .
C25 C24 C23 121.6(6) . .
C25 C24 C29 118.9(6) . .
C23 C24 C29 119.5(6) . .
C26 C25 C24 120.7(6) . .
C26 C25 H25 119.6 . .
C24 C25 H25 119.6 . .
C25 C26 C27 120.9(6) . .
C25 C26 H26 119.6 . .
C27 C26 H26 119.6 . .
C28 C27 C26 119.9(6) . .
C28 C27 H27 120.1 . .
C26 C27 H27 120.1 . .
C27 C28 C29 121.5(6) . .
C27 C28 H28 119.3 . .
C29 C28 H28 119.3 . .
C28 C29 C20 123.5(6) . .
C28 C29 C24 118.1(6) . .
C20 C29 C24 118.3(5) . .

loop_
_geom_bond_atom_site_label_1
_geom_bond_atom_site_label_2
_geom_bond_distance
_geom_bond_site_symmetry_2
Cu1 Br1 2.486(2) .
Cu1 Br1 2.5215(13) 2_666
Cu1 Te1 2.5552(12) .
Cu1 Te2 2.5957(14) 2_666
Te2 C20 2.129(6) .
Te2 C4 2.160(6) .
Te2 Cu1 2.5957(14) 2_666
Te1 C10 2.130(7) .
Te1 C1 2.177(7) .
Br1 Cu1 2.5215(13) 2_666
C1 C2 1.522(10) .
C1 H1A 0.9900 .
C1 H1B 0.9900 .
C2 C3 1.537(9) .
C2 H2A 0.9900 .
C2 H2B 0.9900 .
C3 C4 1.517(9) .
C3 H3A 0.9900 .
C3 H3B 0.9900 .
C4 H4A 0.9900 .
C4 H4B 0.9900 .
C10 C11 1.352(9) .
C10 C19 1.432(9) .
C11 C12 1.401(10) .
C11 H11 0.9500 .
C12 C13 1.363(11) .
C12 H12 0.9500 .
C13 C14 1.418(10) .
C13 H13 0.9500 .
C14 C19 1.415(10) .
C14 C15 1.411(10) .
C15 C16 1.374(11) .
C15 H15 0.9500 .
C16 C17 1.388(11) .
C16 H16 0.9500 .
C17 C18 1.358(10) .
C17 H17 0.9500 .
C18 C19 1.424(9) .
C18 H18 0.9500 .
C20 C21 1.381(9) .
C20 C29 1.425(9) .
C21 C22 1.414(9) .
C21 H21 0.9500 .
C22 C23 1.366(9) .
C22 H22 0.9500 .
C23 C24 1.418(9) .
C23 H23 0.9500 .
C24 C25 1.400(9) .
C24 C29 1.437(9) .
C25 C26 1.368(10) .
C25 H25 0.9500 .
C26 C27 1.398(10) .
C26 H26 0.9500 .
C27 C28 1.360(9) .
C27 H27 0.9500 .
C28 C29 1.411(9) .
C28 H28 0.9500 .

loop_
_geom_torsion_atom_site_label_1
_geom_torsion_atom_site_label_2
_geom_torsion_atom_site_label_3
_geom_torsion_atom_site_label_4
_geom_torsion
Te1 C1 C2 C3 -68.1(7)
C1 C2 C3 C4 -83.2(7)
C2 C3 C4 Te2 171.6(4)
C19 C10 C11 C12 0.8(10)
Te1 C10 C11 C12 175.7(5)
C10 C11 C12 C13 -1.5(11)
C11 C12 C13 C14 0.9(11)
C12 C13 C14 C19 0.4(10)
C12 C13 C14 C15 179.7(7)
C19 C14 C15 C16 0.6(10)
C13 C14 C15 C16 -178.7(7)
C14 C15 C16 C17 0.1(11)
C15 C16 C17 C18 -0.5(11)
C16 C17 C18 C19 0.2(11)
C15 C14 C19 C18 -0.9(9)
C13 C14 C19 C18 178.4(6)
C15 C14 C19 C10 179.6(6)
C13 C14 C19 C10 -1.1(9)
C17 C18 C19 C14 0.5(10)
C17 C18 C19 C10 180.0(6)
C11 C10 C19 C14 0.5(10)
Te1 C10 C19 C14 -174.2(5)
C11 C10 C19 C18 -179.0(6)
Te1 C10 C19 C18 6.3(9)
C29 C20 C21 C22 1.0(9)
Te2 C20 C21 C22 -176.6(5)
C20 C21 C22 C23 0.3(10)
C21 C22 C23 C24 -0.4(10)
C22 C23 C24 C25 179.8(6)
C22 C23 C24 C29 -0.8(9)
C23 C24 C25 C26 178.8(6)
C29 C24 C25 C26 -0.6(9)
C24 C25 C26 C27 -1.0(10)
C25 C26 C27 C28 2.0(11)
C26 C27 C28 C29 -1.5(10)
C27 C28 C29 C20 179.6(6)
C27 C28 C29 C24 0.0(9)
C21 C20 C29 C28 178.2(6)
Te2 C20 C29 C28 -4.1(8)
C21 C20 C29 C24 -2.2(9)
Te2 C20 C29 C24 175.5(4)
C25 C24 C29 C28 1.1(9)
C23 C24 C29 C28 -178.3(6)
C25 C24 C29 C20 -178.5(6)
C23 C24 C29 C20 2.0(9)
